data_1534883
loop_
_publ_author_name
'Baumann, A.'
'Beck, J.'

_publ_section_title
;
 Synthesis and crystal structure if Te6 (M Cl6) (M = Zr, Hf), containing a
 polymeric chalcogen cation (Te6(2+))n
;
_journal_name_full 'Zeitschrift fuer Anorganische und Allgemeine Chemie'
_journal_page_first 2078
_journal_page_last 2082
_journal_volume 630
_journal_year 2004
_chemical_formula_sum 'Cl6 Hf Te6'
_chemical_name_systematic 'Te6 (Hf Cl6)'
_space_group_IT_number 57
_symmetry_space_group_name_Hall '-P 2c 2b'
_symmetry_space_group_name_H-M 'P b c m'
_cell_angle_alpha 90
_cell_angle_beta 90
_cell_angle_gamma 90
_cell_formula_units_Z 4
_cell_length_a 10.9479
_cell_length_b 10.8631
_cell_length_c 13.2502
_cell_volume 1575.822
_citation_journal_id_ASTM ZAACAB
_cod_data_source_file Baumann_ZAACAB_2004_1727.cif
_cod_data_source_block Cl6Hf1Te6
_cod_original_formula_sum 'Cl6 Hf1 Te6'
_cod_database_code 1534883

loop_
_symmetry_equiv_pos_as_xyz
x,y,z
-x,-y,z+1/2
x,-y+1/2,-z
-x,y+1/2,-z+1/2
-x,-y,-z
x,y,-z-1/2
-x,y-1/2,z
x,-y-1/2,z-1/2

loop_
_atom_site_label
_atom_site_type_symbol
_atom_site_fract_x
_atom_site_fract_y
_atom_site_fract_z
_atom_site_occupancy
_atom_site_U_iso_or_equiv
Te4 Te 0.26555 0.23846 -0.25 1 0.0
Te3 Te 0.01866 0.25 0 1 0.0
Cl1 Cl-1 0.5698 0.0569 0.25 1 0.0
Hf1 Hf+4 0.73876 0.201 0.25 1 0.0
Cl4 Cl-1 0.84315 0.07353 0.37967 1 0.0
Cl3 Cl-1 0.64426 0.32825 0.12007 1 0.0
Te1 Te 0.18047 0.40209 -0.10088 1 0.0
Te2 Te 0.38545 0.37088 0.02304 1 0.0
Cl2 Cl-1 0.9133 0.3378 0.25 1 0.0
